data_7012924
loop_
_publ_author_name
'Manson, Jamie L.'
'Lecher, Jana G.'
'Gu, Jiyeong'
'Geiser, Urs'
'Schlueter, John A.'
'Henning, Robert'
'Wang, Xiaoping'
'Schultz, Arthur J.'
'Koo, Hyun-Joo'
'Whangbo, Myung-Hwan'

_publ_section_title
;
 Cu(HCO2)2L {L = pyrazine, 4,4?-bipyridine}: employing the formate
 anion as a building block in three-dimensional coordination
 polymersElectronic supplementary information (ESI) available: Table
 S1, Exponents and valence shell ionization potentials. See
 http://www.rsc.org/suppdata/dt/b3/b302631k/
;
_journal_issue 14
_journal_name_full 'Dalton Transactions'
_journal_page_first 2905
_journal_paper_doi 10.1039/b302631k
_journal_year 2003
_chemical_formula_moiety Cu(HCO2)2(N2C4H4)
_chemical_formula_sum 'C6 H6 Cu N2 O4'
_chemical_formula_weight 233.67
_space_group_IT_number 15
_symmetry_cell_setting monoclinic
_symmetry_space_group_name_Hall '-C 2yc'
_symmetry_space_group_name_H-M 'C 1 2/c 1'
_atom_sites_solution_hydrogens geom
_atom_sites_solution_primary direct
_atom_sites_solution_secondary difmap
_audit_creation_method SHELXL-97
_cell_angle_alpha 90.00
_cell_angle_beta 90.235(5)
_cell_angle_gamma 90.00
_cell_formula_units_Z 4
_cell_length_a 11.5799(11)
_cell_length_b 7.6759(7)
_cell_length_c 8.5592(8)
_cell_measurement_temperature 295(2)
_cell_volume 760.79(12)
_computing_cell_refinement 'BRUKER SMART'
_computing_data_collection 'BRUKER SMART'
_computing_data_reduction 'BRUKER SAINT'
_computing_molecular_graphics 'BRUKER SHELXTL'
_computing_publication_material 'ORTEP3 for WINDOWS'
_computing_structure_refinement 'SHELXL-97 (Sheldrick, 1997)'
_computing_structure_solution 'SHELXS-97 (Sheldrick, 1990)'
_diffrn_ambient_temperature 295(2)
_diffrn_measured_fraction_theta_full 0.920
_diffrn_measured_fraction_theta_max 0.920
_diffrn_measurement_device_type 'BRUKER CCD diffractometer'
_diffrn_measurement_method 'omega scans'
_diffrn_radiation_monochromator graphite
_diffrn_radiation_source 'fine-focus sealed tube'
_diffrn_radiation_type MoK\a
_diffrn_radiation_wavelength 0.71073
_diffrn_reflns_av_R_equivalents 0.0479
_diffrn_reflns_av_sigmaI/netI 0.0307
_diffrn_reflns_limit_h_max 14
_diffrn_reflns_limit_h_min -14
_diffrn_reflns_limit_k_max 8
_diffrn_reflns_limit_k_min -10
_diffrn_reflns_limit_l_max 10
_diffrn_reflns_limit_l_min -11
_diffrn_reflns_number 2430
_diffrn_reflns_theta_full 28.06
_diffrn_reflns_theta_max 28.06
_diffrn_reflns_theta_min 2.38
_exptl_absorpt_coefficient_mu 2.851
_exptl_absorpt_correction_T_max 0.78962
_exptl_absorpt_correction_T_min 0.73216
_exptl_absorpt_correction_type faces
_exptl_crystal_colour blue
_exptl_crystal_density_diffrn 2.040
_exptl_crystal_density_method 'not measured'
_exptl_crystal_description block
_exptl_crystal_F_000 468
_exptl_crystal_size_max 0.3
_exptl_crystal_size_mid 0.2
_exptl_crystal_size_min 0.2
_refine_diff_density_max 0.705
_refine_diff_density_min -0.507
_refine_diff_density_rms 0.101
_refine_ls_extinction_coef 0.086(6)
_refine_ls_extinction_expression Fc^*^=kFc[1+0.001xFc^2^\l^3^/sin(2\q)]^-1/4^
_refine_ls_extinction_method SHELXL
_refine_ls_goodness_of_fit_ref 1.180
_refine_ls_hydrogen_treatment mixed
_refine_ls_matrix_type full
_refine_ls_number_parameters 63
_refine_ls_number_reflns 859
_refine_ls_number_restraints 0
_refine_ls_restrained_S_all 1.180
_refine_ls_R_factor_all 0.0325
_refine_ls_R_factor_gt 0.0312
_refine_ls_shift/su_max 0.007
_refine_ls_shift/su_mean 0.001
_refine_ls_structure_factor_coef Fsqd
_refine_ls_weighting_details
;
calc w=1/[\s^2^(Fo^2^)+(0.0561P)^2^+0.8788P] where
P=(Fo^2^+2Fc^2^)/3
;
_refine_ls_weighting_scheme calc
_refine_ls_wR_factor_gt 0.0921
_refine_ls_wR_factor_ref 0.0934
_reflns_number_gt 817
_reflns_number_total 859
_reflns_threshold_expression >2sigma(I)
_cod_data_source_file b302631k.txt
_cod_data_source_block xrays
_cod_original_sg_symbol_H-M C2/c
_cod_database_code 7012924

loop_
_symmetry_equiv_pos_as_xyz
'x, y, z'
'-x, y, -z+1/2'
'x+1/2, y+1/2, z'
'-x+1/2, y+1/2, -z+1/2'
'-x, -y, -z'
'x, -y, z-1/2'
'-x+1/2, -y+1/2, -z'
'x+1/2, -y+1/2, z-1/2'

loop_
_atom_site_label
_atom_site_type_symbol
_atom_site_fract_x
_atom_site_fract_y
_atom_site_fract_z
_atom_site_U_iso_or_equiv
_atom_site_adp_type
_atom_site_occupancy
_atom_site_symmetry_multiplicity
_atom_site_calc_flag
_atom_site_refinement_flags
_atom_site_disorder_assembly
_atom_site_disorder_group
Cu1 Cu 0.2500 0.2500 0.0000 0.0178(3) Uani 1 2 d S . .
N1 N 0.1011(2) 0.0978(3) -0.0017(4) 0.0217(5) Uani 1 1 d . . .
C1 C -0.0024(3) 0.1732(4) 0.0107(5) 0.0292(7) Uani 1 1 d . . .
H1A H -0.0071 0.2938 0.0188 0.035 Uiso 1 1 calc R . .
C2 C 0.1029(3) -0.0755(4) -0.0119(6) 0.0326(8) Uani 1 1 d . . .
H2A H 0.1736 -0.1323 -0.0199 0.039 Uiso 1 1 calc R . .
C3 C 0.3348(3) -0.0324(4) 0.2469(4) 0.0256(6) Uani 1 1 d . . .
H3A H 0.3583 0.0442 0.3250 0.031 Uiso 1 1 calc R . .
O1 O 0.2883(2) -0.1728(3) 0.2889(3) 0.0275(6) Uani 1 1 d . . .
O2 O 0.3518(2) 0.0116(3) 0.1104(3) 0.0273(6) Uani 1 1 d . . .

loop_
_atom_site_aniso_label
_atom_site_aniso_U_11
_atom_site_aniso_U_22
_atom_site_aniso_U_33
_atom_site_aniso_U_23
_atom_site_aniso_U_13
_atom_site_aniso_U_12
Cu1 0.0166(3) 0.0151(3) 0.0217(3) -0.00252(15) 0.0015(4) -0.00255(14)
N1 0.0183(10) 0.0179(11) 0.0290(13) -0.0014(11) -0.0001(13) -0.0018(8)
C1 0.0211(13) 0.0167(13) 0.050(2) -0.0033(13) 0.0003(15) 0.0003(11)
C2 0.0189(13) 0.0196(15) 0.059(2) -0.0048(16) 0.0023(17) 0.0012(10)
C3 0.0312(15) 0.0224(14) 0.0231(14) -0.0004(13) 0.0005(14) -0.0005(11)
O1 0.0359(12) 0.0222(12) 0.0243(11) 0.0021(8) 0.0068(10) -0.0035(10)
O2 0.0320(12) 0.0253(11) 0.0246(12) 0.0067(9) 0.0066(10) 0.0028(9)

loop_
_atom_type_symbol
_atom_type_description
_atom_type_scat_dispersion_real
_atom_type_scat_dispersion_imag
_atom_type_scat_source
C C 0.0033 0.0016 'International Tables Vol C Tables 4.2.6.8 and 6.1.1.4'
H H 0.0000 0.0000 'International Tables Vol C Tables 4.2.6.8 and 6.1.1.4'
N N 0.0061 0.0033 'International Tables Vol C Tables 4.2.6.8 and 6.1.1.4'
O O 0.0106 0.0060 'International Tables Vol C Tables 4.2.6.8 and 6.1.1.4'
Cu Cu 0.3201 1.2651 'International Tables Vol C Tables 4.2.6.8 and 6.1.1.4'

loop_
_geom_angle_atom_site_label_1
_geom_angle_atom_site_label_2
_geom_angle_atom_site_label_3
_geom_angle
_geom_angle_site_symmetry_1
_geom_angle_site_symmetry_3
_geom_angle_publ_flag
O1 Cu1 O1 180.0 6 4 ?
O1 Cu1 N1 89.19(11) 6 7 ?
O1 Cu1 N1 90.81(11) 4 7 ?
O1 Cu1 N1 90.81(11) 6 . ?
O1 Cu1 N1 89.19(11) 4 . ?
N1 Cu1 N1 180.00(7) 7 . ?
O1 Cu1 O2 91.15(9) 6 . ?
O1 Cu1 O2 88.85(9) 4 . ?
N1 Cu1 O2 91.15(9) 7 . ?
N1 Cu1 O2 88.85(9) . . ?
O1 Cu1 O2 88.85(9) 6 7 ?
O1 Cu1 O2 91.15(9) 4 7 ?
N1 Cu1 O2 88.85(9) 7 7 ?
N1 Cu1 O2 91.15(9) . 7 ?
O2 Cu1 O2 180.0 . 7 ?
C2 N1 C1 116.9(2) . . ?
C2 N1 Cu1 123.2(2) . . ?
C1 N1 Cu1 119.96(19) . . ?
N1 C1 C2 121.4(3) . 5 ?
N1 C2 C1 121.8(3) . 5 ?
O2 C3 O1 125.2(3) . . ?
C3 O1 Cu1 128.6(2) . 4_545 ?
C3 O2 Cu1 120.5(2) . . ?

loop_
_geom_bond_atom_site_label_1
_geom_bond_atom_site_label_2
_geom_bond_distance
_geom_bond_site_symmetry_2
_geom_bond_publ_flag
Cu1 O1 1.954(2) 6 ?
Cu1 O1 1.954(2) 4 ?
Cu1 N1 2.083(2) 7 ?
Cu1 N1 2.083(2) . ?
Cu1 O2 2.371(2) . ?
Cu1 O2 2.371(2) 7 ?
N1 C2 1.333(4) . ?
N1 C1 1.336(4) . ?
C1 C2 1.385(4) 5 ?
C2 C1 1.385(4) 5 ?
C3 O2 1.233(4) . ?
C3 O1 1.258(4) . ?
O1 Cu1 1.954(2) 4_545 ?
